data_8102944
loop_
_publ_author_name
'Phanon, D.'
'Gautier-Luneau, I.'

_publ_section_title
;
Crystal structure of ytterbium triiodate dihydrate, Yb[IO~3~]~3~ &#x00B7; 
2H~2~O
;
_journal_issue 3
_journal_name_full 'Zeitschrift f\"ur Kristallographie - New Crystal Structures'
_journal_page_first 245
_journal_page_last 246
_journal_volume 221
_journal_year 2006
_chemical_formula_structural 'Yb[IO3]3 &#x00B7; 2H2O'
_chemical_formula_sum 'H4 I3 O11 Yb'
_chemical_formula_weight 733.77
_chemical_name_systematic
;
 ytterbium triiodate dihydrate
;
_space_group_IT_number 2
_symmetry_cell_setting triclinic
_symmetry_space_group_name_Hall '-P 1'
_symmetry_space_group_name_H-M 'P -1'
_atom_sites_solution_hydrogens geom
_atom_sites_solution_primary direct
_atom_sites_solution_secondary difmap
_audit_creation_method SHELXL-97
_cell_angle_alpha 79.54(1)
_cell_angle_beta 85.18(1)
_cell_angle_gamma 71.90(1)
_cell_formula_units_Z 2
_cell_length_a 7.268(1)
_cell_length_b 7.441(1)
_cell_length_c 9.319(1)
_cell_measurement_temperature 293(1)
_cell_volume 470.88(11)
_computing_molecular_graphics GRETEP
_computing_structure_refinement 'SHELXL-97 (Sheldrick, 1997)'
_computing_structure_solution SIR92
_diffrn_ambient_temperature 293(2)
_diffrn_measured_fraction_theta_full 0.993
_diffrn_measured_fraction_theta_max 0.993
_diffrn_measurement_device_type 'Nonius KappaCCD'
_diffrn_measurement_method omega/phi
_diffrn_radiation_monochromator graphite
_diffrn_radiation_source 'fine-focus sealed tube'
_diffrn_radiation_type AgK\a
_diffrn_radiation_wavelength 0.56085
_diffrn_reflns_av_R_equivalents 0.033
_diffrn_reflns_av_sigmaI/netI 0.0248
_diffrn_reflns_limit_h_max 9
_diffrn_reflns_limit_h_min -9
_diffrn_reflns_limit_k_max 9
_diffrn_reflns_limit_k_min -9
_diffrn_reflns_limit_l_max 12
_diffrn_reflns_limit_l_min -11
_diffrn_reflns_number 7810
_diffrn_reflns_theta_full 21.4
_diffrn_reflns_theta_max 21.4
_diffrn_reflns_theta_min 3
_exptl_absorpt_coefficient_mu 10.564
_exptl_absorpt_correction_T_max 0.329
_exptl_absorpt_correction_T_min 0.234
_exptl_absorpt_correction_type integration
_exptl_absorpt_process_details 'Coppens, 1970'
_exptl_crystal_colour colourless
_exptl_crystal_density_diffrn 5.175
_exptl_crystal_density_method 'not measured'
_exptl_crystal_description block
_exptl_crystal_F_000 642
_exptl_crystal_size_max 0.25
_exptl_crystal_size_mid 0.18
_exptl_crystal_size_min 0.18
_refine_diff_density_max 1.234
_refine_diff_density_min -2.609
_refine_diff_density_rms 0.359
_refine_ls_extinction_method none
_refine_ls_goodness_of_fit_ref 1.226
_refine_ls_hydrogen_treatment none
_refine_ls_matrix_type full
_refine_ls_number_parameters 136
_refine_ls_number_reflns 2159
_refine_ls_number_restraints 0
_refine_ls_restrained_S_all 1.226
_refine_ls_R_factor_all 0.0313
_refine_ls_R_factor_gt 0.0278
_refine_ls_shift/su_max 0
_refine_ls_shift/su_mean 0
_refine_ls_structure_factor_coef Fsqd
_refine_ls_weighting_details 'calc w=1/[\s^2^(Fo^2^)+(0.0365P)^2^+2.1909P] where P=(Fo^2^+2Fc^2^)/3'
_refine_ls_weighting_scheme calc
_refine_ls_wR_factor_gt 0.0688
_refine_ls_wR_factor_ref 0.0701
_reflns_number_gt 1913
_reflns_number_total 2159
_reflns_threshold_expression >2sigma(I)
_cod_data_source_file 409879.cff
_cod_data_source_block Yb(IO3)3_2H2O
_cod_original_cell_volume 470.9(1)
_cod_original_sg_symbol_H-M P-1
_cod_original_formula_sum 'H4 I3 O11 Yb1'
_cod_database_code 8102944

loop_
_symmetry_equiv_pos_as_xyz
'x, y, z'
'-x, -y, -z'

loop_
_atom_site_label
_atom_site_type_symbol
_atom_site_fract_x
_atom_site_fract_y
_atom_site_fract_z
_atom_site_U_iso_or_equiv
_atom_site_adp_type
_atom_site_occupancy
_atom_site_symmetry_multiplicity
_atom_site_Wyckoff_symbol
_atom_site_calc_flag
_atom_site_refinement_flags
_atom_site_disorder_assembly
_atom_site_disorder_group
Yb Yb 0.23187(4) 0.65689(4) 0.17535(3) 0.00803(10) Uani 1 2 i d . . .
I1 I 0.16621(6) 0.25383(7) 0.48079(5) 0.00962(12) Uani 1 2 i d . . .
I2 I 0.60250(7) 0.15957(7) 0.19702(5) 0.01016(12) Uani 1 2 i d . . .
I3 I 0.76716(6) 0.60095(7) 0.13237(5) 0.00934(12) Uani 1 2 i d . . .
O11 O 0.0817(7) 0.4735(7) 0.3486(6) 0.0118(10) Uani 1 2 i d . . .
O12 O 0.3348(8) 0.3199(8) 0.5737(6) 0.0159(11) Uani 1 2 i d . . .
O13 O 0.3199(8) 0.1063(8) 0.3585(6) 0.0143(11) Uani 1 2 i d . . .
O21 O 0.4963(8) 0.4022(8) 0.2305(7) 0.0185(12) Uani 1 2 i d . . .
O22 O 0.7837(8) 0.2232(8) 0.0678(6) 0.0168(11) Uani 1 2 i d . . .
O23 O 0.7515(8) 0.0703(8) 0.3507(6) 0.0169(11) Uani 1 2 i d . . .
O31 O 0.5229(7) 0.7589(8) 0.1174(6) 0.0168(11) Uani 1 2 i d . . .
O32 O 0.8935(7) 0.7743(8) 0.1358(6) 0.0129(10) Uani 1 2 i d . . .
O33 O 0.8067(9) 0.5811(8) -0.0596(6) 0.0197(12) Uani 1 2 i d . . .
O1 O 0.2871(8) 0.6968(9) 0.4099(6) 0.0185(12) Uani 1 2 i d . . .
O2 O 0.1399(8) 0.9778(8) 0.1748(7) 0.0198(12) Uani 1 2 i d . . .

loop_
_atom_site_aniso_label
_atom_site_aniso_U_11
_atom_site_aniso_U_22
_atom_site_aniso_U_33
_atom_site_aniso_U_23
_atom_site_aniso_U_13
_atom_site_aniso_U_12
Yb 0.00735(15) 0.00899(16) 0.00832(17) -0.00190(11) -0.00052(11) -0.00295(11)
I1 0.0083(2) 0.0118(2) 0.0088(2) -0.00022(16) -0.00083(17) -0.00375(17)
I2 0.0122(2) 0.0097(2) 0.0095(2) -0.00019(16) -0.00104(17) -0.00515(17)
I3 0.0095(2) 0.0095(2) 0.0105(2) -0.00075(16) -0.00366(17) -0.00475(17)
O11 0.012(2) 0.011(2) 0.010(2) 0.0036(19) -0.0015(19) -0.0022(19)
O12 0.013(2) 0.020(3) 0.016(3) -0.003(2) -0.003(2) -0.007(2)
O13 0.017(3) 0.014(3) 0.014(3) -0.004(2) 0.000(2) -0.006(2)
O21 0.010(2) 0.006(2) 0.040(4) -0.005(2) -0.004(2) -0.001(2)
O22 0.018(3) 0.023(3) 0.014(3) 0.000(2) -0.003(2) -0.014(2)
O23 0.019(3) 0.019(3) 0.011(3) 0.003(2) -0.005(2) -0.004(2)
O31 0.006(2) 0.016(3) 0.026(3) 0.004(2) -0.006(2) -0.001(2)
O32 0.008(2) 0.016(3) 0.018(3) -0.004(2) -0.001(2) -0.008(2)
O33 0.038(3) 0.017(3) 0.008(3) -0.005(2) -0.001(2) -0.012(3)
O1 0.020(3) 0.026(3) 0.016(3) -0.007(2) -0.005(2) -0.012(2)
O2 0.020(3) 0.012(3) 0.027(3) -0.005(2) -0.009(2) -0.001(2)

loop_
_atom_type_symbol
_atom_type_description
_atom_type_scat_dispersion_real
_atom_type_scat_dispersion_imag
_atom_type_scat_source
Yb Yb -0.3157 3.7229 'International Tables Vol C Tables 4.2.6.8 and 6.1.1.4'
I I -0.8919 1.1868 'International Tables Vol C Tables 4.2.6.8 and 6.1.1.4'
O O 0.0056 0.0036 'International Tables Vol C Tables 4.2.6.8 and 6.1.1.4'
H H 0.0 0.0 'International Tables Vol C Tables 4.2.6.8 and 6.1.1.4'

loop_
_geom_angle_atom_site_label_1
_geom_angle_atom_site_label_2
_geom_angle_atom_site_label_3
_geom_angle
_geom_angle_site_symmetry_1
_geom_angle_site_symmetry_3
_geom_angle_publ_flag
O21 Yb O2 137.8(2) . . ?
O21 Yb O22 112.7(2) . 2_665 ?
O2 Yb O22 77.8(2) . 2_665 ?
O21 Yb O33 74.7(2) . 2_665 ?
O2 Yb O33 144.0(2) . 2_665 ?
O22 Yb O33 73.63(19) 2_665 2_665 ?
O21 Yb O1 80.0(2) . . ?
O2 Yb O1 73.7(2) . . ?
O22 Yb O1 147.5(2) 2_665 . ?
O33 Yb O1 138.6(2) 2_665 . ?
O21 Yb O11 82.6(2) . . ?
O2 Yb O11 117.5(2) . . ?
O22 Yb O11 138.41(18) 2_665 . ?
O33 Yb O11 73.9(2) 2_665 . ?
O1 Yb O11 70.69(19) . . ?
O21 Yb O32 148.18(19) . 1_455 ?
O2 Yb O32 72.89(19) . 1_455 ?
O22 Yb O32 76.84(19) 2_665 1_455 ?
O33 Yb O32 79.6(2) 2_665 1_455 ?
O1 Yb O32 108.74(19) . 1_455 ?
O11 Yb O32 72.32(18) . 1_455 ?
O21 Yb O31 70.81(19) . . ?
O2 Yb O31 73.2(2) . . ?
O22 Yb O31 75.22(18) 2_665 . ?
O33 Yb O31 118.7(2) 2_665 . ?
O1 Yb O31 81.7(2) . . ?
O11 Yb O31 144.60(18) . . ?
O32 Yb O31 139.65(18) 1_455 . ?
O12 I1 O13 102.9(2) . . ?
O12 I1 O11 99.0(2) . . ?
O13 I1 O11 97.9(2) . . ?
O23 I2 O21 98.2(3) . . ?
O23 I2 O22 97.3(3) . . ?
O21 I2 O22 92.9(3) . . ?
O31 I3 O32 99.5(2) . . ?
O31 I3 O33 96.4(3) . . ?
O32 I3 O33 98.2(3) . . ?

loop_
_geom_bond_atom_site_label_1
_geom_bond_atom_site_label_2
_geom_bond_distance
_geom_bond_site_symmetry_2
_geom_bond_publ_flag
Yb O21 2.258(5) . ?
Yb O2 2.270(6) . ?
Yb O22 2.278(6) 2_665 ?
Yb O33 2.331(5) 2_665 ?
Yb O1 2.341(5) . ?
Yb O11 2.343(5) . ?
Yb O32 2.377(5) 1_455 ?
Yb O31 2.449(5) . ?
I1 O12 1.788(5) . ?
I1 O13 1.798(5) . ?
I1 O11 1.828(5) . ?
I2 O23 1.770(5) . ?
I2 O21 1.803(5) . ?
I2 O22 1.823(6) . ?
I3 O31 1.799(5) . ?
I3 O32 1.807(5) . ?
I3 O33 1.814(5) . ?
